data_4076839
loop_
_publ_author_name
'Song, Hyunjoon'
'Lee, Chang H.'
'Lee, Kwangyeol'
'Park, Joon T.'

_publ_section_title
;
 Ligand-Induced Conversion of\pto\sC60&#x2212;Metal Cluster Complexes:
 Full Characterization of the\m3-\h1:\h2:\h1-C60Bonding Mode
;
_journal_issue 12
_journal_name_full Organometallics
_journal_page_first 2514
_journal_paper_doi 10.1021/om020109a
_journal_volume 21
_journal_year 2002
_chemical_formula_moiety 'Os3(CO)8(CNCH2Ph)2(C60) CS2'
_chemical_formula_sum 'C85 H14 N2 O8 Os3 S2'
_chemical_formula_weight 1825.70
_chemical_name_common Os3(CO)8(CNCH2C6H5)2(C60)
_chemical_name_systematic
; 
 Os3(CO)8(CNCH2C6H5)(mu3-CNCH2C6H5)(mu3-eta1:eta2:eta1-C60) (3b)
;
_space_group_IT_number 14
_symmetry_space_group_name_Hall '-P 2ybc'
_symmetry_space_group_name_H-M 'P 1 21/c 1'
_atom_sites_solution_hydrogens geom
_atom_sites_solution_primary direct
_atom_sites_solution_secondary difmap
_audit_creation_method SHELXL-97
_cell_angle_alpha 90.00
_cell_angle_beta 107.61
_cell_angle_gamma 90.00
_cell_formula_units_Z 4
_cell_length_a 19.4334(2)
_cell_length_b 10.6922(2)
_cell_length_c 29.0892(2)
_cell_measurement_temperature 293(2)
_cell_volume 5761.07(13)
_computing_molecular_graphics Ortep-3
_computing_structure_refinement 'SHELXL-97 (Sheldrick, 1997)'
_computing_structure_solution 'SHELXS-97 (Sheldrick, 1990)'
_diffrn_ambient_temperature 293(2)
_diffrn_measured_fraction_theta_full 0.937
_diffrn_measured_fraction_theta_max 0.937
_diffrn_measurement_device_type 'Simens SMART diffractometer/CCD area detector'
_diffrn_measurement_method w/2theta
_diffrn_radiation_monochromator graphite
_diffrn_radiation_source 'fine-focus sealed tube'
_diffrn_radiation_type MoK\a
_diffrn_radiation_wavelength 0.71073
_diffrn_reflns_av_R_equivalents 0.0712
_diffrn_reflns_av_sigmaI/netI 0.0722
_diffrn_reflns_limit_h_max 24
_diffrn_reflns_limit_h_min -13
_diffrn_reflns_limit_k_max 13
_diffrn_reflns_limit_k_min -13
_diffrn_reflns_limit_l_max 34
_diffrn_reflns_limit_l_min -36
_diffrn_reflns_number 30521
_diffrn_reflns_theta_full 26.23
_diffrn_reflns_theta_max 26.23
_diffrn_reflns_theta_min 1.47
_diffrn_standards_interval_count '10 frames'
_diffrn_standards_interval_time '10s per frame'
_diffrn_standards_number '0.3 degree omega scan'
_exptl_absorpt_coefficient_mu 6.745
_exptl_crystal_colour 'black brown'
_exptl_crystal_density_diffrn 2.105
_exptl_crystal_density_method 'not measured'
_exptl_crystal_description needle
_exptl_crystal_F_000 3448
_exptl_crystal_size_mid '0.12 x 0.14 x 0.42 mm'
_refine_diff_density_max 2.191
_refine_diff_density_min -2.484
_refine_diff_density_rms 0.218
_refine_ls_extinction_coef 0.00033(4)
_refine_ls_extinction_expression Fc^*^=kFc[1+0.001xFc^2^\l^3^/sin(2\q)]^-1/4^
_refine_ls_extinction_method SHELXL
_refine_ls_goodness_of_fit_ref 1.009
_refine_ls_hydrogen_treatment mixed
_refine_ls_matrix_type full
_refine_ls_number_parameters 878
_refine_ls_number_reflns 11490
_refine_ls_number_restraints 3
_refine_ls_restrained_S_all 1.009
_refine_ls_R_factor_all 0.0695
_refine_ls_R_factor_gt 0.0448
_refine_ls_shift/su_max 0.001
_refine_ls_shift/su_mean 0.000
_refine_ls_structure_factor_coef Fsqd
_refine_ls_weighting_details 'w=1/[\s^2^(Fo^2^)+(0.0628P)^2^+0.0000P] where P=(Fo^2^+2Fc^2^)/3'
_refine_ls_weighting_scheme calc
_refine_ls_wR_factor_gt 0.1052
_refine_ls_wR_factor_ref 0.1175
_reflns_number_gt 8576
_reflns_number_total 11490
_reflns_threshold_expression >2sigma(I)
_cod_data_source_file om020109a.cif
_cod_data_source_block 3b
_cod_depositor_comments
;
The following automatic conversions were performed:

'_refine_ls_weighting_scheme' value 'calc
w=1/[\s^2^(Fo^2^)+(0.0628P)^2^+0.0000P] where P=(Fo^2^+2Fc^2^)/3' was
changed to 'calc'. New tag '_refine_ls_weighting_details' was
created. The value of the new tag was set to
'w=1/[\s^2^(Fo^2^)+(0.0628P)^2^+0.0000P] where P=(Fo^2^+2Fc^2^)/3'.

Automatic conversion script
Id: cif_fix_values 3143 2015-03-26 13:38:13Z robertas 
;
_cod_original_cell_volume 5760.91(13)
_cod_database_code 4076839

loop_
_symmetry_equiv_pos_as_xyz
'x, y, z'
'-x, y+1/2, -z+1/2'
'-x, -y, -z'
'x, -y-1/2, z-1/2'

loop_
_atom_site_label
_atom_site_type_symbol
_atom_site_fract_x
_atom_site_fract_y
_atom_site_fract_z
_atom_site_U_iso_or_equiv
_atom_site_adp_type
_atom_site_occupancy
_atom_site_calc_flag
_atom_site_refinement_flags
Os1 Os 0.118196(18) 0.69221(3) 0.161630(12) 0.03585(11) Uani 1 d .
Os2 Os 0.125654(17) 0.92701(3) 0.214526(11) 0.03081(10) Uani 1 d .
Os3 Os 0.046367(17) 1.10714(3) 0.143666(12) 0.03533(11) Uani 1 d .
C100 C 0.0498(4) 0.9210(6) 0.1419(3) 0.0297(17) Uani 1 d .
N1 N 0.0381(4) 0.8165(6) 0.1200(2) 0.0379(16) Uani 1 d .
C101 C -0.0142(5) 0.7995(9) 0.0706(3) 0.049(2) Uani 1 d .
H10A H 0.0124 0.7879 0.0476 0.059 Uiso 1 calc R
H10B H -0.0431 0.8747 0.0616 0.059 Uiso 1 calc R
C102 C -0.0643(3) 0.6878(5) 0.0677(2) 0.047(2) Uani 1 d G
C103 C -0.0673(4) 0.5931(7) 0.0345(2) 0.065(3) Uani 1 d G
H103 H -0.0393 0.5984 0.0136 0.078 Uiso 1 calc R
C104 C -0.1120(5) 0.4905(6) 0.0323(3) 0.090(4) Uani 1 d G
H104 H -0.1140 0.4271 0.0100 0.108 Uiso 1 calc R
C105 C -0.1539(5) 0.4825(7) 0.0634(4) 0.108(5) Uani 1 d G
H105 H -0.1838 0.4138 0.0620 0.129 Uiso 1 calc R
C106 C -0.1509(4) 0.5772(9) 0.0967(3) 0.110(5) Uani 1 d G
H106 H -0.1789 0.5719 0.1175 0.132 Uiso 1 calc R
C107 C -0.1062(4) 0.6798(7) 0.0989(2) 0.081(4) Uani 1 d G
H107 H -0.1042 0.7432 0.1211 0.097 Uiso 1 calc R
C200 C 0.2007(5) 0.8487(8) 0.2707(3) 0.042(2) Uani 1 d .
N2 N 0.2423(5) 0.8044(7) 0.3032(3) 0.054(2) Uani 1 d .
C201 C 0.3001(7) 0.7541(11) 0.3435(5) 0.090(4) Uani 1 d .
H20A H 0.3311 0.7016 0.3310 0.107 Uiso 1 calc R
H20B H 0.2792 0.7022 0.3632 0.107 Uiso 1 calc R
C202 C 0.3450(4) 0.8562(6) 0.3745(2) 0.051(2) Uani 1 d G
C203 C 0.3933(5) 0.9263(8) 0.3584(3) 0.080(4) Uani 1 d G
H203 H 0.3970 0.9133 0.3276 0.096 Uiso 1 calc R
C204 C 0.4363(4) 1.0158(8) 0.3883(4) 0.109(5) Uani 1 d G
H204 H 0.4687 1.0627 0.3775 0.131 Uiso 1 calc R
C205 C 0.4310(5) 1.0352(8) 0.4343(4) 0.113(5) Uani 1 d G
H205 H 0.4597 1.0951 0.4543 0.136 Uiso 1 calc R
C206 C 0.3826(6) 0.9651(9) 0.4504(2) 0.107(5) Uani 1 d G
H206 H 0.3790 0.9781 0.4812 0.129 Uiso 1 calc R
C207 C 0.3396(4) 0.8756(8) 0.4205(3) 0.083(4) Uani 1 d G
H207 H 0.3072 0.8287 0.4313 0.100 Uiso 1 calc R
C1A C 0.0488(5) 0.6171(7) 0.1901(3) 0.044(2) Uani 1 d .
O1A O 0.0105(5) 0.5710(6) 0.2068(3) 0.076(2) Uani 1 d .
C1B C 0.1081(5) 0.5650(8) 0.1131(3) 0.044(2) Uani 1 d .
O1B O 0.1032(5) 0.4872(7) 0.0851(3) 0.080(2) Uani 1 d .
C1C C 0.1972(6) 0.6078(8) 0.2064(4) 0.050(2) Uani 1 d .
O1C O 0.2463(5) 0.5593(7) 0.2331(3) 0.082(2) Uani 1 d .
C2A C 0.0474(5) 0.8642(8) 0.2355(3) 0.046(2) Uani 1 d .
O2A O -0.0005(4) 0.8306(6) 0.2467(3) 0.069(2) Uani 1 d .
C2B C 0.1329(5) 1.0809(9) 0.2515(3) 0.046(2) Uani 1 d .
O2B O 0.1405(4) 1.1664(6) 0.2763(3) 0.066(2) Uani 1 d .
C3A C -0.0407(6) 1.1204(10) 0.1630(4) 0.060(3) Uani 1 d .
O3A O -0.0927(4) 1.1333(9) 0.1725(3) 0.099(3) Uani 1 d .
C3B C 0.0839(5) 1.2709(9) 0.1729(3) 0.047(2) Uani 1 d .
O3B O 0.1083(4) 1.3610(6) 0.1914(3) 0.071(2) Uani 1 d .
C3C C 0.0005(5) 1.1615(9) 0.0789(3) 0.047(2) Uani 1 d .
O3C O -0.0254(4) 1.1915(8) 0.0396(3) 0.082(2) Uani 1 d .
C1 C 0.1948(4) 0.8041(7) 0.1333(3) 0.0376(19) Uani 1 d .
C2 C 0.2194(4) 0.8931(7) 0.1747(3) 0.0347(18) Uani 1 d .
C3 C 0.1980(4) 1.0230(7) 0.1721(3) 0.0351(18) Uani 1 d .
C4 C 0.1502(4) 1.0788(7) 0.1255(3) 0.0337(18) Uani 1 d .
C5 C 0.1445(4) 0.9944(7) 0.0820(3) 0.0355(18) Uani 1 d .
C6 C 0.1637(4) 0.8721(7) 0.0854(3) 0.0359(18) Uani 1 d .
C7 C 0.1926(5) 0.8166(9) 0.0494(4) 0.053(3) Uani 1 d .
C8 C 0.2484(5) 0.7281(8) 0.0735(4) 0.053(2) Uani 1 d .
C9 C 0.2552(5) 0.7278(8) 0.1242(4) 0.050(2) Uani 1 d .
C10 C 0.3243(5) 0.7185(9) 0.1583(4) 0.057(3) Uani 1 d .
C11 C 0.3432(5) 0.7995(10) 0.2014(4) 0.056(3) Uani 1 d .
C12 C 0.2944(5) 0.8829(9) 0.2083(3) 0.048(2) Uani 1 d .
C13 C 0.3190(5) 1.0083(9) 0.2259(3) 0.049(2) Uani 1 d .
C14 C 0.2624(5) 1.0946(8) 0.2024(3) 0.044(2) Uani 1 d .
C15 C 0.2790(5) 1.2126(9) 0.1891(4) 0.053(3) Uani 1 d .
C16 C 0.2388(5) 1.2654(8) 0.1423(4) 0.052(2) Uani 1 d .
C17 C 0.1820(5) 1.1985(8) 0.1109(3) 0.043(2) Uani 1 d .
C18 C 0.1751(5) 1.1944(8) 0.0599(3) 0.049(2) Uani 1 d .
C19 C 0.1527(5) 1.0700(9) 0.0421(3) 0.042(2) Uani 1 d .
C20 C 0.1768(5) 1.0146(10) 0.0058(3) 0.053(2) Uani 1 d .
C21 C 0.1973(5) 0.8852(10) 0.0092(3) 0.054(3) Uani 1 d .
C22 C 0.2623(7) 0.8693(13) -0.0063(4) 0.069(3) Uani 1 d .
C23 C 0.3139(7) 0.7874(12) 0.0157(4) 0.073(3) Uani 1 d .
C24 C 0.3088(6) 0.7118(9) 0.0573(4) 0.065(3) Uani 1 d .
C25 C 0.3805(6) 0.7008(10) 0.0924(5) 0.066(3) Uani 1 d .
C26 C 0.3881(6) 0.7034(9) 0.1414(5) 0.063(3) Uani 1 d .
C27 C 0.4451(6) 0.7741(11) 0.1737(4) 0.068(3) Uani 1 d .
C28 C 0.4197(5) 0.8316(12) 0.2109(4) 0.064(3) Uani 1 d .
C29 C 0.4426(5) 0.9518(13) 0.2289(4) 0.068(3) Uani 1 d .
C30 C 0.3914(5) 1.0431(11) 0.2366(3) 0.061(3) Uani 1 d .
C31 C 0.4092(6) 1.1661(12) 0.2224(4) 0.068(3) Uani 1 d .
C32 C 0.3545(6) 1.2490(10) 0.1986(4) 0.063(3) Uani 1 d .
C33 C 0.3604(6) 1.3231(9) 0.1591(5) 0.067(3) Uani 1 d .
C34 C 0.2884(6) 1.3342(9) 0.1228(5) 0.064(3) Uani 1 d .
C35 C 0.2806(6) 1.3325(9) 0.0739(5) 0.067(3) Uani 1 d .
C36 C 0.2226(6) 1.2617(10) 0.0407(4) 0.063(3) Uani 1 d .
C37 C 0.2499(6) 1.2046(11) 0.0043(4) 0.066(3) Uani 1 d .
C38 C 0.2278(6) 1.0863(12) -0.0137(4) 0.068(3) Uani 1 d .
C39 C 0.2799(6) 0.9932(13) -0.0210(4) 0.074(3) Uani 1 d .
C40 C 0.3531(6) 1.0282(14) -0.0106(4) 0.074(4) Uani 1 d .
C41 C 0.4086(6) 0.9394(14) 0.0136(4) 0.075(4) Uani 1 d .
C42 C 0.3912(6) 0.8218(12) 0.0272(5) 0.073(3) Uani 1 d .
C43 C 0.4301(6) 0.7696(11) 0.0729(5) 0.068(3) Uani 1 d .
C44 C 0.4878(6) 0.8372(11) 0.1048(5) 0.068(3) Uani 1 d .
C45 C 0.4956(6) 0.8415(12) 0.1553(5) 0.072(3) Uani 1 d .
C46 C 0.5197(6) 0.9636(13) 0.1733(5) 0.074(3) Uani 1 d .
C47 C 0.4947(6) 1.0196(12) 0.2096(4) 0.070(3) Uani 1 d .
C48 C 0.4739(6) 1.1522(13) 0.2059(4) 0.072(3) Uani 1 d .
C49 C 0.4786(6) 1.2245(12) 0.1668(4) 0.071(3) Uani 1 d .
C50 C 0.4216(7) 1.3127(11) 0.1424(5) 0.077(4) Uani 1 d .
C51 C 0.4126(8) 1.3100(11) 0.0903(5) 0.080(4) Uani 1 d .
C52 C 0.3448(7) 1.3172(10) 0.0563(5) 0.071(3) Uani 1 d .
C53 C 0.3257(6) 1.2399(11) 0.0141(4) 0.067(3) Uani 1 d .
C54 C 0.3741(7) 1.1548(13) 0.0063(4) 0.078(4) Uani 1 d .
C55 C 0.4474(6) 1.1441(13) 0.0421(5) 0.074(3) Uani 1 d .
C56 C 0.4676(6) 1.0121(13) 0.0463(5) 0.075(4) Uani 1 d .
C57 C 0.5069(6) 0.9622(12) 0.0906(4) 0.070(3) Uani 1 d .
C58 C 0.5261(5) 1.0408(13) 0.1331(4) 0.070(3) Uani 1 d .
C59 C 0.5051(6) 1.1655(13) 0.1299(5) 0.073(3) Uani 1 d .
C60 C 0.4654(6) 1.2208(12) 0.0832(5) 0.077(4) Uani 1 d .
C400 C 0.2716(7) 0.3423(14) 0.3416(6) 0.118(6) Uani 1 d D
S1 S 0.2166(4) 0.4334(6) 0.3475(3) 0.210(4) Uani 1 d D
S2 S 0.3232(3) 0.2607(9) 0.3279(5) 0.309(7) Uani 1 d D

loop_
_atom_site_aniso_label
_atom_site_aniso_U_11
_atom_site_aniso_U_22
_atom_site_aniso_U_33
_atom_site_aniso_U_23
_atom_site_aniso_U_13
_atom_site_aniso_U_12
Os1 0.0470(2) 0.02095(17) 0.0425(2) 0.00146(13) 0.01784(16) 0.00071(13)
Os2 0.03663(18) 0.02518(17) 0.03402(18) -0.00007(12) 0.01578(14) -0.00088(12)
Os3 0.03816(19) 0.02528(18) 0.0477(2) 0.00435(13) 0.02065(15) 0.00575(13)
C100 0.035(4) 0.014(4) 0.045(5) 0.001(3) 0.019(4) -0.001(3)
N1 0.050(4) 0.028(4) 0.043(4) 0.003(3) 0.025(3) -0.002(3)
C101 0.062(6) 0.050(6) 0.032(5) -0.002(4) 0.008(4) -0.012(5)
C102 0.044(5) 0.050(6) 0.040(5) -0.007(4) 0.004(4) -0.005(4)
C103 0.066(7) 0.060(7) 0.066(7) -0.022(5) 0.015(6) -0.011(5)
C104 0.099(10) 0.056(8) 0.094(10) -0.023(7) 0.000(8) -0.007(7)
C105 0.101(11) 0.087(11) 0.122(13) 0.000(9) 0.013(10) -0.045(9)
C106 0.095(10) 0.138(14) 0.097(11) -0.011(10) 0.031(9) -0.067(10)
C107 0.073(8) 0.099(10) 0.071(8) -0.019(7) 0.023(7) -0.032(7)
C200 0.043(5) 0.047(5) 0.039(5) 0.007(4) 0.017(4) -0.002(4)
N2 0.059(5) 0.057(5) 0.044(5) 0.014(4) 0.012(4) -0.002(4)
C201 0.093(9) 0.063(8) 0.078(8) 0.027(6) -0.026(7) 0.007(7)
C202 0.043(5) 0.054(6) 0.048(6) 0.018(5) 0.000(4) 0.009(4)
C203 0.082(9) 0.086(9) 0.081(9) 0.003(7) 0.040(7) -0.003(7)
C204 0.104(11) 0.089(11) 0.132(14) 0.012(10) 0.032(11) -0.038(9)
C205 0.135(14) 0.074(10) 0.099(12) -0.011(9) -0.010(11) -0.015(9)
C206 0.152(15) 0.116(13) 0.058(8) 0.004(8) 0.037(9) -0.008(11)
C207 0.082(9) 0.100(10) 0.069(8) 0.016(7) 0.026(7) -0.015(8)
C1A 0.063(6) 0.023(4) 0.057(6) 0.007(4) 0.032(5) 0.000(4)
O1A 0.101(6) 0.039(4) 0.113(7) 0.013(4) 0.071(6) 0.003(4)
C1B 0.045(5) 0.031(5) 0.055(6) 0.005(4) 0.013(4) -0.003(4)
O1B 0.118(7) 0.054(5) 0.069(5) -0.027(4) 0.030(5) 0.013(4)
C1C 0.065(6) 0.030(5) 0.059(6) 0.018(4) 0.026(5) 0.016(4)
O1C 0.082(6) 0.060(5) 0.097(7) 0.020(4) 0.016(5) 0.007(4)
C2A 0.059(6) 0.037(5) 0.049(5) -0.004(4) 0.026(5) -0.001(4)
O2A 0.079(5) 0.057(4) 0.100(6) -0.011(4) 0.069(5) -0.019(4)
C2B 0.057(6) 0.045(5) 0.038(5) 0.008(4) 0.016(4) 0.000(4)
O2B 0.089(5) 0.043(4) 0.067(5) -0.021(4) 0.026(4) -0.001(4)
C3A 0.047(6) 0.060(7) 0.079(7) -0.005(5) 0.031(6) 0.005(5)
O3A 0.061(5) 0.127(8) 0.128(8) -0.019(6) 0.055(6) 0.006(5)
C3B 0.057(6) 0.044(6) 0.050(6) 0.004(4) 0.033(5) 0.008(5)
O3B 0.099(6) 0.024(4) 0.105(6) -0.013(4) 0.054(5) -0.017(4)
C3C 0.042(5) 0.053(6) 0.048(6) 0.004(4) 0.014(4) 0.004(4)
O3C 0.076(5) 0.100(7) 0.062(5) 0.023(4) 0.010(4) 0.012(5)
C1 0.036(4) 0.024(4) 0.052(5) -0.002(4) 0.012(4) 0.006(3)
C2 0.041(5) 0.030(4) 0.035(4) 0.006(3) 0.016(4) 0.001(3)
C3 0.038(4) 0.033(4) 0.041(5) -0.001(3) 0.021(4) -0.003(3)
C4 0.037(4) 0.028(4) 0.039(5) -0.001(3) 0.015(4) 0.001(3)
C5 0.038(4) 0.036(5) 0.034(4) 0.010(3) 0.013(4) 0.003(4)
C6 0.039(5) 0.033(5) 0.038(5) -0.002(3) 0.016(4) 0.000(4)
C7 0.048(6) 0.058(6) 0.058(6) -0.022(5) 0.025(5) -0.013(5)
C8 0.057(6) 0.035(5) 0.077(7) -0.016(5) 0.037(6) 0.001(4)
C9 0.055(6) 0.028(5) 0.075(7) 0.003(4) 0.030(5) 0.013(4)
C10 0.058(6) 0.038(5) 0.085(8) 0.025(5) 0.035(6) 0.017(5)
C11 0.044(6) 0.062(7) 0.060(6) 0.024(5) 0.015(5) 0.005(5)
C12 0.040(5) 0.057(6) 0.051(6) 0.019(4) 0.019(4) 0.006(4)
C13 0.042(5) 0.068(7) 0.040(5) 0.004(4) 0.018(4) -0.008(5)
C14 0.046(5) 0.049(6) 0.043(5) -0.012(4) 0.023(4) -0.011(4)
C15 0.063(6) 0.047(6) 0.060(6) -0.022(5) 0.035(5) -0.021(5)
C16 0.058(6) 0.032(5) 0.079(7) -0.006(5) 0.041(6) -0.003(4)
C17 0.041(5) 0.031(5) 0.067(6) 0.013(4) 0.029(5) 0.013(4)
C18 0.044(5) 0.045(6) 0.065(6) 0.022(5) 0.028(5) 0.015(4)
C19 0.038(5) 0.054(6) 0.037(5) 0.015(4) 0.014(4) 0.010(4)
C20 0.042(5) 0.083(8) 0.033(5) 0.002(5) 0.009(4) 0.000(5)
C21 0.044(5) 0.085(8) 0.039(5) -0.017(5) 0.020(4) -0.007(5)
C22 0.076(8) 0.098(9) 0.042(6) -0.017(6) 0.033(6) -0.006(7)
C23 0.067(8) 0.090(9) 0.077(8) -0.037(7) 0.041(7) -0.002(7)
C24 0.073(8) 0.046(6) 0.087(8) -0.018(6) 0.040(7) 0.011(5)
C25 0.051(6) 0.058(7) 0.099(9) -0.002(6) 0.038(7) 0.021(5)
C26 0.047(6) 0.047(6) 0.099(9) 0.013(6) 0.030(6) 0.017(5)
C27 0.051(6) 0.071(8) 0.090(9) 0.019(6) 0.031(6) 0.030(6)
C28 0.044(6) 0.089(9) 0.056(7) 0.032(6) 0.010(5) 0.016(6)
C29 0.033(5) 0.112(10) 0.053(6) 0.016(6) 0.003(5) 0.001(6)
C30 0.048(6) 0.095(9) 0.037(5) -0.002(5) 0.009(5) -0.013(6)
C31 0.054(7) 0.095(9) 0.059(7) -0.027(6) 0.021(6) -0.033(6)
C32 0.062(7) 0.063(7) 0.074(7) -0.027(6) 0.034(6) -0.032(6)
C33 0.070(7) 0.046(6) 0.101(9) -0.020(6) 0.049(7) -0.024(5)
C34 0.067(7) 0.030(5) 0.106(10) -0.011(5) 0.044(7) -0.008(5)
C35 0.067(7) 0.040(6) 0.105(10) 0.022(6) 0.043(7) -0.003(5)
C36 0.068(7) 0.049(6) 0.081(8) 0.034(5) 0.037(6) 0.012(5)
C37 0.063(7) 0.083(9) 0.061(7) 0.032(6) 0.034(6) 0.002(6)
C38 0.066(7) 0.105(10) 0.038(6) 0.030(6) 0.022(5) 0.002(7)
C39 0.070(8) 0.118(11) 0.046(6) 0.001(6) 0.036(6) 0.009(7)
C40 0.060(7) 0.125(11) 0.051(7) 0.003(7) 0.039(6) 0.002(7)
C41 0.056(7) 0.114(11) 0.073(8) -0.011(7) 0.047(7) 0.006(7)
C42 0.063(7) 0.086(9) 0.085(9) -0.021(7) 0.047(7) 0.008(6)
C43 0.053(7) 0.075(8) 0.087(9) -0.003(7) 0.038(7) 0.022(6)
C44 0.043(6) 0.084(8) 0.090(9) 0.008(7) 0.039(6) 0.026(6)
C45 0.038(6) 0.084(9) 0.093(9) 0.020(7) 0.020(6) 0.024(6)
C46 0.035(6) 0.102(10) 0.087(9) 0.011(7) 0.024(6) 0.004(6)
C47 0.043(6) 0.095(10) 0.069(7) 0.005(6) 0.012(5) -0.013(6)
C48 0.046(6) 0.104(10) 0.065(7) -0.015(7) 0.016(6) -0.030(6)
C49 0.055(7) 0.080(8) 0.081(8) -0.017(7) 0.026(6) -0.037(6)
C50 0.079(9) 0.061(8) 0.101(10) -0.010(7) 0.038(8) -0.041(7)
C51 0.089(9) 0.061(8) 0.108(11) 0.016(7) 0.057(9) -0.028(7)
C52 0.072(8) 0.053(7) 0.102(10) 0.033(7) 0.047(8) -0.008(6)
C53 0.063(7) 0.074(8) 0.075(8) 0.029(6) 0.039(6) -0.004(6)
C54 0.079(9) 0.107(10) 0.074(8) 0.012(7) 0.061(7) -0.011(8)
C55 0.058(7) 0.102(10) 0.081(9) 0.018(8) 0.050(7) -0.008(7)
C56 0.048(6) 0.114(11) 0.085(9) 0.019(8) 0.054(7) 0.003(7)
C57 0.051(6) 0.096(9) 0.074(8) 0.003(7) 0.036(6) 0.006(6)
C58 0.025(5) 0.105(10) 0.087(9) 0.017(7) 0.026(5) 0.000(5)
C59 0.048(6) 0.094(10) 0.087(9) 0.001(7) 0.033(6) -0.026(6)
C60 0.059(7) 0.075(8) 0.116(11) 0.015(8) 0.054(8) -0.020(6)
C400 0.079(10) 0.105(12) 0.149(15) -0.044(11) 0.005(10) 0.017(9)
S1 0.241(8) 0.134(5) 0.305(10) -0.088(6) 0.159(8) -0.039(5)
S2 0.084(4) 0.280(10) 0.524(18) -0.158(11) 0.033(7) -0.003(5)

loop_
_atom_type_symbol
_atom_type_description
_atom_type_scat_dispersion_real
_atom_type_scat_dispersion_imag
_atom_type_scat_source
C C 0.0033 0.0016 'International Tables Vol C Tables 4.2.6.8 and 6.1.1.4'
H H 0.0000 0.0000 'International Tables Vol C Tables 4.2.6.8 and 6.1.1.4'
N N 0.0061 0.0033 'International Tables Vol C Tables 4.2.6.8 and 6.1.1.4'
Os Os -1.2165 7.6030 'International Tables Vol C Tables 4.2.6.8 and 6.1.1.4'
S S 0.1246 0.1234 'International Tables Vol C Tables 4.2.6.8 and 6.1.1.4'
O O 0.0106 0.0060 'International Tables Vol C Tables 4.2.6.8 and 6.1.1.4'

loop_
_geom_angle_atom_site_label_1
_geom_angle_atom_site_label_2
_geom_angle_atom_site_label_3
_geom_angle
C1C Os1 C1B 92.8(4)
C1C Os1 C1A 91.9(4)
C1B Os1 C1A 95.2(4)
C1C Os1 N1 169.1(3)
C1B Os1 N1 97.4(3)
C1A Os1 N1 91.1(3)
C1C Os1 C1 91.0(3)
C1B Os1 C1 92.2(3)
C1A Os1 C1 172.0(3)
N1 Os1 C1 84.8(3)
C1C Os1 Os2 98.3(3)
C1B Os1 Os2 165.7(3)
C1A Os1 Os2 93.5(3)
N1 Os1 Os2 71.00(18)
C1 Os1 Os2 78.69(19)
C2A Os2 C2B 93.0(4)
C2A Os2 C200 92.6(4)
C2B Os2 C200 89.4(4)
C2A Os2 C100 85.9(3)
C2B Os2 C100 118.3(3)
C200 Os2 C100 152.3(3)
C2A Os2 C3 165.6(4)
C2B Os2 C3 88.1(3)
C200 Os2 C3 101.8(3)
C100 Os2 C3 80.9(3)
C2A Os2 C2 150.0(3)
C2B Os2 C2 116.4(3)
C200 Os2 C2 82.2(3)
C100 Os2 C2 85.4(3)
C3 Os2 C2 34.7(3)
C2A Os2 Os3 99.0(3)
C2B Os2 Os3 76.4(3)
C200 Os2 Os3 162.1(3)
C100 Os2 Os3 43.36(18)
C3 Os2 Os3 67.3(2)
C2 Os2 Os3 94.16(18)
C2A Os2 Os1 87.1(3)
C2B Os2 Os1 178.2(3)
C200 Os2 Os1 88.8(3)
C100 Os2 Os1 63.50(18)
C3 Os2 Os1 92.33(19)
C2 Os2 Os1 63.40(19)
Os3 Os2 Os1 105.367(13)
C3C Os3 C3A 94.4(4)
C3C Os3 C3B 98.9(4)
C3A Os3 C3B 92.9(4)
C3C Os3 C100 106.7(4)
C3A Os3 C100 96.8(4)
C3B Os3 C100 151.7(4)
C3C Os3 C4 89.6(3)
C3A Os3 C4 175.4(4)
C3B Os3 C4 88.8(3)
C100 Os3 C4 79.7(3)
C3C Os3 Os2 152.9(3)
C3A Os3 Os2 99.5(3)
C3B Os3 Os2 103.5(3)
C100 Os3 Os2 48.7(2)
C4 Os3 Os2 75.9(2)
N1 C100 Os3 152.5(6)
N1 C100 Os2 118.5(6)
Os3 C100 Os2 87.9(3)
C100 N1 C101 123.6(7)
C100 N1 Os1 105.9(6)
C101 N1 Os1 129.7(5)
N1 C101 C102 112.6(6)
C103 C102 C107 120.0
C103 C102 C101 119.9(6)
C107 C102 C101 120.1(6)
C104 C103 C102 120.0
C103 C104 C105 120.0
C106 C105 C104 120.0
C105 C106 C107 120.0
C106 C107 C102 120.0
N2 C200 Os2 178.5(8)
C200 N2 C201 175.1(10)
N2 C201 C202 112.1(9)
C203 C202 C207 120.0
C203 C202 C201 121.0(8)
C207 C202 C201 118.9(8)
C202 C203 C204 120.0
C205 C204 C203 120.0
C206 C205 C204 120.0
C205 C206 C207 120.0
C206 C207 C202 120.0
O1A C1A Os1 177.8(8)
O1B C1B Os1 178.2(8)
O1C C1C Os1 178.0(8)
O2A C2A Os2 177.3(9)
O2B C2B Os2 174.5(8)
O3A C3A Os3 176.2(10)
O3B C3B Os3 176.2(8)
O3C C3C Os3 177.6(8)
C2 C1 C9 114.1(7)
C2 C1 C6 111.9(6)
C9 C1 C6 102.2(7)
C2 C1 Os1 97.4(5)
C9 C1 Os1 114.2(5)
C6 C1 Os1 117.7(5)
C3 C2 C12 108.2(7)
C3 C2 C1 123.6(7)
C12 C2 C1 119.5(7)
C3 C2 Os2 68.9(4)
C12 C2 Os2 114.5(5)
C1 C2 Os2 111.8(5)
C2 C3 C14 106.5(7)
C2 C3 C4 120.9(7)
C14 C3 C4 120.0(7)
C2 C3 Os2 76.3(4)
C14 C3 Os2 115.8(5)
C4 C3 Os2 109.7(5)
C3 C4 C5 112.3(6)
C3 C4 C17 112.8(7)
C5 C4 C17 101.4(6)
C3 C4 Os3 101.1(5)
C5 C4 Os3 115.3(5)
C17 C4 Os3 114.6(5)
C6 C5 C19 119.9(7)
C6 C5 C4 123.9(7)
C19 C5 C4 109.4(7)
C5 C6 C7 119.8(8)
C5 C6 C1 123.6(7)
C7 C6 C1 109.3(7)
C21 C7 C8 121.0(9)
C21 C7 C6 121.5(9)
C8 C7 C6 108.3(8)
C24 C8 C9 121.2(10)
C24 C8 C7 119.9(9)
C9 C8 C7 108.6(7)
C10 C9 C8 119.6(9)
C10 C9 C1 122.4(9)
C8 C9 C1 110.0(8)
C9 C10 C26 119.3(10)
C9 C10 C11 119.7(8)
C26 C10 C11 109.2(9)
C12 C11 C28 122.1(10)
C12 C11 C10 120.4(9)
C28 C11 C10 105.9(9)
C11 C12 C13 118.9(9)
C11 C12 C2 122.4(9)
C13 C12 C2 108.2(7)
C30 C13 C14 120.6(9)
C30 C13 C12 121.5(9)
C14 C13 C12 107.4(8)
C15 C14 C13 120.5(8)
C15 C14 C3 121.5(9)
C13 C14 C3 109.4(7)
C14 C15 C16 120.5(8)
C14 C15 C32 119.7(10)
C16 C15 C32 107.3(8)
C17 C16 C34 119.2(9)
C17 C16 C15 120.3(8)
C34 C16 C15 109.0(9)
C16 C17 C18 119.7(8)
C16 C17 C4 123.3(8)
C18 C17 C4 109.8(8)
C36 C18 C19 119.2(9)
C36 C18 C17 121.3(9)
C19 C18 C17 108.6(7)
C20 C19 C18 121.6(8)
C20 C19 C5 120.2(8)
C18 C19 C5 108.4(7)
C19 C20 C21 120.1(8)
C19 C20 C38 118.5(10)
C21 C20 C38 108.7(9)
C7 C21 C20 118.3(8)
C7 C21 C22 118.1(10)
C20 C21 C22 109.6(9)
C23 C22 C39 121.6(11)
C23 C22 C21 121.1(11)
C39 C22 C21 106.4(10)
C22 C23 C42 120.4(12)
C22 C23 C24 121.4(10)
C42 C23 C24 105.3(11)
C8 C24 C25 119.6(10)
C8 C24 C23 118.4(10)
C25 C24 C23 109.2(10)
C26 C25 C43 120.9(11)
C26 C25 C24 119.8(9)
C43 C25 C24 106.9(10)
C25 C26 C27 120.3(10)
C25 C26 C10 120.4(10)
C27 C26 C10 106.5(10)
C26 C27 C45 119.8(11)
C26 C27 C28 110.0(10)
C45 C27 C28 119.1(12)
C29 C28 C27 121.5(10)
C29 C28 C11 118.1(10)
C27 C28 C11 108.3(11)
C28 C29 C30 121.0(9)
C28 C29 C47 118.6(11)
C30 C29 C47 107.8(11)
C13 C30 C31 119.2(10)
C13 C30 C29 118.4(10)
C31 C30 C29 109.4(9)
C32 C31 C30 120.4(9)
C32 C31 C48 119.7(11)
C30 C31 C48 107.3(11)
C31 C32 C33 121.2(10)
C31 C32 C15 119.6(10)
C33 C32 C15 108.4(11)
C50 C33 C32 120.8(11)
C50 C33 C34 118.1(11)
C32 C33 C34 109.3(9)
C35 C34 C16 120.9(10)
C35 C34 C33 121.2(10)
C16 C34 C33 106.0(10)
C34 C35 C36 120.7(9)
C34 C35 C52 120.7(11)
C36 C35 C52 106.0(10)
C18 C36 C37 119.9(10)
C18 C36 C35 118.2(10)
C37 C36 C35 108.8(10)
C38 C37 C36 121.4(9)
C38 C37 C53 119.1(11)
C36 C37 C53 108.5(11)
C37 C38 C39 121.4(11)
C37 C38 C20 119.3(10)
C39 C38 C20 105.7(10)
C40 C39 C22 119.1(12)
C40 C39 C38 118.6(12)
C22 C39 C38 109.6(9)
C39 C40 C41 118.9(12)
C39 C40 C54 118.7(11)
C41 C40 C54 110.7(11)
C42 C41 C40 121.4(11)
C42 C41 C56 120.2(12)
C40 C41 C56 106.7(12)
C41 C42 C43 120.8(12)
C41 C42 C23 118.5(12)
C43 C42 C23 109.2(11)
C44 C43 C42 120.1(12)
C44 C43 C25 119.1(11)
C42 C43 C25 109.4(10)
C43 C44 C45 120.4(11)
C43 C44 C57 119.5(11)
C45 C44 C57 107.5(11)
C46 C45 C44 109.0(11)
C46 C45 C27 120.2(11)
C44 C45 C27 119.4(12)
C47 C46 C45 120.6(11)
C47 C46 C58 119.1(12)
C45 C46 C58 108.6(11)
C46 C47 C48 120.1(11)
C46 C47 C29 120.0(12)
C48 C47 C29 107.1(10)
C49 C48 C47 120.4(11)
C49 C48 C31 118.5(12)
C47 C48 C31 108.4(10)
C48 C49 C50 121.5(11)
C48 C49 C59 118.7(12)
C50 C49 C59 107.7(11)
C33 C50 C49 118.3(11)
C33 C50 C51 120.2(12)
C49 C50 C51 108.9(12)
C52 C51 C60 119.4(13)
C52 C51 C50 121.5(12)
C60 C51 C50 106.8(12)
C51 C52 C53 121.4(12)
C51 C52 C35 118.2(12)
C53 C52 C35 109.3(10)
C54 C53 C52 120.7(11)
C54 C53 C37 119.7(12)
C52 C53 C37 107.4(10)
C53 C54 C40 122.4(11)
C53 C54 C55 119.4(12)
C40 C54 C55 106.0(12)
C60 C55 C56 120.1(12)
C60 C55 C54 119.2(12)
C56 C55 C54 107.9(12)
C57 C56 C55 120.5(12)
C57 C56 C41 120.0(12)
C55 C56 C41 108.7(11)
C56 C57 C58 119.7(12)
C56 C57 C44 119.5(12)
C58 C57 C44 107.9(10)
C59 C58 C57 120.4(11)
C59 C58 C46 119.8(11)
C57 C58 C46 107.0(11)
C58 C59 C49 121.8(11)
C58 C59 C60 120.6(12)
C49 C59 C60 107.5(12)
C55 C60 C51 119.8(12)
C55 C60 C59 118.6(12)
C51 C60 C59 109.1(12)
S2 C400 S1 170.8(16)

loop_
_geom_bond_atom_site_label_1
_geom_bond_atom_site_label_2
_geom_bond_distance
Os1 C1C 1.913(10)
Os1 C1B 1.928(9)
Os1 C1A 1.954(9)
Os1 N1 2.125(7)
Os1 C1 2.253(8)
Os1 Os2 2.9252(4)
Os2 C2A 1.923(9)
Os2 C2B 1.947(10)
Os2 C200 2.014(9)
Os2 C100 2.181(8)
Os2 C3 2.367(7)
Os2 C2 2.465(8)
Os2 Os3 2.9000(4)
Os3 C3C 1.916(10)
Os3 C3A 1.944(10)
Os3 C3B 1.987(10)
Os3 C100 1.992(7)
Os3 C4 2.256(8)
C100 N1 1.273(9)
N1 C101 1.499(11)
C101 C102 1.527(10)
C102 C103 1.3900
C102 C107 1.3900
C103 C104 1.3900
C104 C105 1.3900
C105 C106 1.3900
C106 C107 1.3900
C200 N2 1.145(11)
N2 C201 1.457(13)
C201 C202 1.513(14)
C202 C203 1.3900
C202 C207 1.3900
C203 C204 1.3900
C204 C205 1.3900
C205 C206 1.3900
C206 C207 1.3900
C1A O1A 1.119(10)
C1B O1B 1.146(10)
C1C O1C 1.154(11)
C2A O2A 1.134(10)
C2B O2B 1.147(10)
C3A O3A 1.133(11)
C3B O3B 1.135(11)
C3C O3C 1.146(10)
C1 C2 1.495(11)
C1 C9 1.517(11)
C1 C6 1.523(11)
C2 C3 1.445(11)
C2 C12 1.493(12)
C3 C14 1.503(12)
C3 C4 1.516(11)
C4 C5 1.531(11)
C4 C17 1.535(11)
C5 C6 1.355(11)
C5 C19 1.463(11)
C6 C7 1.456(11)
C7 C21 1.406(14)
C7 C8 1.451(14)
C8 C24 1.400(13)
C8 C9 1.439(14)
C9 C10 1.412(14)
C10 C26 1.473(13)
C10 C11 1.476(15)
C11 C12 1.361(13)
C11 C28 1.469(14)
C12 C13 1.462(13)
C13 C30 1.397(13)
C13 C14 1.439(13)
C14 C15 1.387(12)
C15 C16 1.461(14)
C15 C32 1.462(13)
C16 C17 1.398(13)
C16 C34 1.458(13)
C17 C18 1.448(13)
C18 C36 1.412(12)
C18 C19 1.446(13)
C19 C20 1.408(12)
C20 C21 1.434(14)
C20 C38 1.494(13)
C21 C22 1.475(13)
C22 C23 1.338(17)
C22 C39 1.464(17)
C23 C42 1.483(16)
C23 C24 1.484(17)
C24 C25 1.462(16)
C25 C26 1.390(15)
C25 C43 1.457(15)
C26 C27 1.433(16)
C27 C45 1.445(15)
C27 C28 1.453(15)
C28 C29 1.408(16)
C29 C30 1.458(15)
C29 C47 1.487(14)
C30 C31 1.451(16)
C31 C32 1.396(16)
C31 C48 1.484(14)
C32 C33 1.428(15)
C33 C50 1.421(15)
C33 C34 1.479(16)
C34 C35 1.385(15)
C35 C36 1.455(16)
C35 C52 1.492(15)
C36 C37 1.454(15)
C37 C38 1.386(16)
C37 C53 1.464(15)
C38 C39 1.481(16)
C39 C40 1.412(16)
C40 C41 1.450(17)
C40 C54 1.456(17)
C41 C42 1.390(17)
C41 C56 1.471(17)
C42 C43 1.429(17)
C43 C44 1.419(16)
C44 C45 1.431(16)
C44 C57 1.480(16)
C45 C46 1.431(17)
C46 C47 1.420(16)
C46 C58 1.469(16)
C47 C48 1.469(17)
C48 C49 1.403(16)
C49 C50 1.464(17)
C49 C59 1.465(16)
C50 C51 1.470(17)
C51 C52 1.391(18)
C51 C60 1.461(17)
C52 C53 1.433(17)
C53 C54 1.376(16)
C54 C55 1.494(17)
C55 C60 1.405(17)
C55 C56 1.460(17)
C56 C57 1.389(16)
C57 C58 1.447(17)
C58 C59 1.390(17)
C59 C60 1.468(17)
C400 S2 1.471(8)
C400 S1 1.493(7)
